data_4502463
loop_
_publ_author_name
'Angelici, Gaetano'
'Castellucci, Nicola'
'Falini, Giuseppe'
'Huster, Daniel'
'Monari, Magda'
'Tomasini, Claudia'

_publ_section_title
;
 Pseudopeptides Designed to Form Supramolecular Helixes: The Role of the
 Stereogenic Centers
;
_journal_issue 2
_journal_name_full 'Crystal Growth &amp; Design'
_journal_page_first 923
_journal_paper_doi 10.1021/cg9012558
_journal_volume 10
_journal_year 2010
_chemical_absolute_configuration syn
_chemical_formula_sum 'C35 H39 N3 O8'
_chemical_formula_weight 629.69
_chemical_name_systematic
;
 ?
;
_space_group_IT_number 1
_symmetry_cell_setting triclinic
_symmetry_space_group_name_Hall 'P 1'
_symmetry_space_group_name_H-M 'P 1'
_atom_sites_solution_hydrogens geom
_atom_sites_solution_primary direct
_atom_sites_solution_secondary difmap
_audit_creation_method SHELXL-97
_cell_angle_alpha 111.866(2)
_cell_angle_beta 95.348(2)
_cell_angle_gamma 91.591(2)
_cell_formula_units_Z 1
_cell_length_a 5.2677(8)
_cell_length_b 12.8473(19)
_cell_length_c 13.2353(19)
_cell_measurement_temperature 296(2)
_cell_volume 825.8(2)
_computing_cell_refinement SMART
_computing_data_collection SMART
_computing_data_reduction SAINT+
_computing_molecular_graphics 'SCHAKAL99 (Keller 1999)'
_computing_publication_material 'SHELXL-97 (Sheldrick, 1997)'
_computing_structure_refinement 'SHELXL-97 (Sheldrick, 1997)'
_computing_structure_solution 'SIR-97 (Giacovazzo, 1997)'
_diffrn_ambient_temperature 296(2)
_diffrn_measured_fraction_theta_full 0.988
_diffrn_measured_fraction_theta_max 0.988
_diffrn_measurement_device_type 'Bruker SMART Apex II CCD'
_diffrn_measurement_method 'phi and omega scans'
_diffrn_radiation_monochromator graphite
_diffrn_radiation_source 'fine-focus sealed tube'
_diffrn_radiation_type MoK\a
_diffrn_radiation_wavelength 0.71073
_diffrn_reflns_av_R_equivalents 0.0153
_diffrn_reflns_av_sigmaI/netI 0.0188
_diffrn_reflns_limit_h_max 6
_diffrn_reflns_limit_h_min -6
_diffrn_reflns_limit_k_max 16
_diffrn_reflns_limit_k_min -16
_diffrn_reflns_limit_l_max 16
_diffrn_reflns_limit_l_min -16
_diffrn_reflns_number 8985
_diffrn_reflns_theta_full 27.17
_diffrn_reflns_theta_max 27.17
_diffrn_reflns_theta_min 1.67
_exptl_absorpt_coefficient_mu 0.090
_exptl_absorpt_correction_T_max 0.980
_exptl_absorpt_correction_T_min 0.936
_exptl_absorpt_correction_type multi-scan
_exptl_absorpt_process_details SADABS
_exptl_crystal_colour colorless
_exptl_crystal_density_diffrn 1.266
_exptl_crystal_density_method 'not measured'
_exptl_crystal_description parallelepiped
_exptl_crystal_F_000 334
_exptl_crystal_size_max 0.28
_exptl_crystal_size_mid 0.20
_exptl_crystal_size_min 0.15
_refine_diff_density_max 0.327
_refine_diff_density_min -0.268
_refine_diff_density_rms 0.035
_refine_ls_extinction_method none
_refine_ls_goodness_of_fit_ref 1.048
_refine_ls_hydrogen_treatment mixed
_refine_ls_matrix_type full
_refine_ls_number_parameters 408
_refine_ls_number_reflns 3624
_refine_ls_number_restraints 5
_refine_ls_restrained_S_all 1.047
_refine_ls_R_factor_all 0.0637
_refine_ls_R_factor_gt 0.0543
_refine_ls_shift/su_max 0.000
_refine_ls_shift/su_mean 0.000
_refine_ls_structure_factor_coef Fsqd
_refine_ls_weighting_details 'calc w=1/[\s^2^(Fo^2^)+(0.0715P)^2^+0.2440P] where P=(Fo^2^+2Fc^2^)/3'
_refine_ls_weighting_scheme calc
_refine_ls_wR_factor_gt 0.1398
_refine_ls_wR_factor_ref 0.1475
_reflns_number_gt 3029
_reflns_number_total 3624
_reflns_threshold_expression >2\s(I)
_cod_data_source_file cg9012558_si_002.cif
_cod_data_source_block comp2
_cod_depositor_comments
;
The following automatic conversions were performed:

'_symmetry_cell_setting' value 'Triclinic' changed to 'triclinic'
according to /home/saulius/struct/CIF-dictionaries/cif_core.dic
dictionary named 'cif_core.dic' version 2.4.2 from 2011-04-26.

Automatic conversion script
Id: cif_fix_values 1715 2011-07-08 13:25:40Z adriana 
;
_cod_original_sg_symbol_H-M P1
_cod_database_code 4502463

loop_
_symmetry_equiv_pos_as_xyz
'x, y, z'

loop_
_atom_site_label
_atom_site_type_symbol
_atom_site_fract_x
_atom_site_fract_y
_atom_site_fract_z
_atom_site_U_iso_or_equiv
_atom_site_adp_type
_atom_site_occupancy
_atom_site_symmetry_multiplicity
_atom_site_calc_flag
_atom_site_refinement_flags
C7 C -0.2269(7) -0.1816(3) 0.9062(3) 0.0525(8) Uani 1 1 d .
C8 C -0.1688(11) -0.2914(4) 0.8879(4) 0.0764(13) Uani 1 1 d .
H8 H -0.0396 -0.3227 0.8449 0.092 Uiso 1 1 calc R
C9 C -0.3005(13) -0.3547(4) 0.9328(5) 0.0916(17) Uani 1 1 d .
H9 H -0.2602 -0.4284 0.9193 0.110 Uiso 1 1 calc R
C10 C -0.4881(12) -0.3108(4) 0.9965(4) 0.0811(14) Uani 1 1 d .
H10 H -0.5777 -0.3540 1.0261 0.097 Uiso 1 1 calc R
C11 C -0.5437(10) -0.2016(4) 1.0166(4) 0.0722(12) Uani 1 1 d .
H11 H -0.6706 -0.1704 1.0609 0.087 Uiso 1 1 calc R
C12 C -0.4132(7) -0.1376(3) 0.9718(3) 0.0556(9) Uani 1 1 d .
H12 H -0.4529 -0.0637 0.9864 0.067 Uiso 1 1 calc R
C6 C -0.0778(8) -0.1161(3) 0.8534(3) 0.0550(9) Uani 1 1 d .
H6 H 0.088(10) -0.107(4) 0.884(4) 0.066 Uiso 1 1 d .
C13 C -0.0951(9) -0.1769(4) 0.7286(4) 0.0723(12) Uani 1 1 d .
H13A H -0.0684 -0.2558 0.7110 0.087 Uiso 1 1 calc R
H13B H -0.2646 -0.1715 0.6962 0.087 Uiso 1 1 calc R
C14 C 0.1015(12) -0.1267(4) 0.6808(4) 0.0787(14) Uani 1 1 d .
C25 C -0.0180(6) 0.4433(2) 0.6432(3) 0.0596(9) Uani 1 1 d G
C26 C -0.1662(8) 0.4362(3) 0.5480(3) 0.0918(17) Uani 1 1 d G
H26 H -0.3187 0.3916 0.5255 0.110 Uiso 1 1 calc R
C27 C -0.0865(13) 0.4957(4) 0.4866(3) 0.163(5) Uani 1 1 d G
H27 H -0.1857 0.4910 0.4229 0.195 Uiso 1 1 calc R
C28 C 0.1414(14) 0.5624(4) 0.5203(5) 0.206(8) Uani 1 1 d G
H28 H 0.1947 0.6022 0.4792 0.247 Uiso 1 1 calc R
C29 C 0.2897(9) 0.5695(3) 0.6155(6) 0.177(6) Uani 1 1 d G
H29 H 0.4421 0.6141 0.6381 0.213 Uiso 1 1 calc R
C30 C 0.2100(6) 0.5099(3) 0.6769(4) 0.101(2) Uani 1 1 d G
H30 H 0.3091 0.5147 0.7406 0.121 Uiso 1 1 calc R
C24 C -0.1029(7) 0.3767(3) 0.7061(3) 0.0542(9) Uani 1 1 d .
H24A H -0.2860 0.3594 0.6891 0.065 Uiso 1 1 calc R
H24B H -0.0683 0.4215 0.7838 0.065 Uiso 1 1 calc R
C33 C 0.4217(9) 0.0299(5) 0.3063(4) 0.0776(13) Uani 1 1 d .
H33A H 0.5442 0.0638 0.3697 0.116 Uiso 1 1 calc R
H33B H 0.5076 0.0087 0.2414 0.116 Uiso 1 1 calc R
H33C H 0.3369 -0.0356 0.3098 0.116 Uiso 1 1 calc R
C34 C 0.0340(9) 0.0612(6) 0.2017(3) 0.0818(15) Uani 1 1 d .
H34A H -0.0314 -0.0108 0.1979 0.123 Uiso 1 1 calc R
H34B H 0.1167 0.0520 0.1376 0.123 Uiso 1 1 calc R
H34C H -0.1043 0.1092 0.2057 0.123 Uiso 1 1 calc R
C32 C 0.2254(8) 0.1138(4) 0.3030(3) 0.0614(10) Uani 1 1 d .
O8 O 0.0657(4) 0.1338(2) 0.3930(2) 0.0551(6) Uani 1 1 d .
O7 O 0.3926(5) 0.2110(3) 0.5276(2) 0.0602(7) Uani 1 1 d .
C31 C 0.1675(6) 0.1835(3) 0.4975(3) 0.0465(7) Uani 1 1 d .
N2 N -0.0160(5) 0.1968(3) 0.5651(2) 0.0462(6) Uani 1 1 d D
H2N H -0.178(4) 0.188(3) 0.538(3) 0.055 Uiso 1 1 d D
C23 C 0.0327(7) 0.2658(3) 0.6799(3) 0.0447(7) Uani 1 1 d .
H23 H 0.211(9) 0.282(3) 0.702(3) 0.054 Uiso 1 1 d .
C22 C -0.0657(7) 0.2025(3) 0.7468(3) 0.0484(8) Uani 1 1 d .
O6 O -0.2104(6) 0.1207(3) 0.7099(2) 0.0695(8) Uani 1 1 d .
N1 N 0.0040(5) 0.2487(3) 0.8606(2) 0.0488(7) Uani 1 1 d .
C1 C 0.1860(8) 0.3339(4) 0.9200(3) 0.0586(9) Uani 1 1 d .
O2 O 0.1708(6) 0.3596(3) 1.0270(2) 0.0697(8) Uani 1 1 d .
C3 C -0.1114(7) 0.1998(3) 0.9311(3) 0.0497(8) Uani 1 1 d .
H3 H -0.301(9) 0.192(4) 0.920(4) 0.060 Uiso 1 1 d .
C2 C -0.0246(8) 0.2889(4) 1.0446(3) 0.0596(10) Uani 1 1 d .
H62 H 0.049(9) 0.254(4) 1.093(4) 0.072 Uiso 1 1 d .
C5 C 0.0026(7) 0.0888(3) 0.9185(3) 0.0528(8) Uani 1 1 d .
O3 O 0.2316(6) 0.0893(3) 0.9485(3) 0.0801(10) Uani 1 1 d .
N3 N -0.1591(6) -0.0019(3) 0.8797(3) 0.0540(7) Uani 1 1 d D
H3N H -0.313(5) 0.003(4) 0.850(4) 0.065 Uiso 1 1 d D
O1 O 0.3378(7) 0.3810(3) 0.8872(3) 0.0829(10) Uani 1 1 d .
O5 O 0.0119(10) -0.1354(4) 0.5816(3) 0.1144(17) Uani 1 1 d .
O4 O 0.3085(9) -0.0885(6) 0.7229(5) 0.1307(19) Uani 1 1 d .
C16 C 0.1931(10) -0.1811(4) 0.4168(3) 0.0796(14) Uani 1 1 d G
C17 C 0.3969(10) -0.2493(6) 0.4076(6) 0.151(4) Uani 1 1 d G
H17 H 0.5198 -0.2355 0.4670 0.182 Uiso 1 1 calc R
C18 C 0.417(2) -0.3382(5) 0.3094(9) 0.278(13) Uani 1 1 d G
H18 H 0.5533 -0.3839 0.3031 0.334 Uiso 1 1 calc R
C19 C 0.233(3) -0.3589(6) 0.2204(6) 0.34(2) Uani 1 1 d G
H19 H 0.2467 -0.4185 0.1547 0.408 Uiso 1 1 calc R
C20 C 0.030(2) -0.2907(9) 0.2297(4) 0.335(18) Uani 1 1 d G
H20 H -0.0934 -0.3046 0.1702 0.402 Uiso 1 1 calc R
C21 C 0.0095(10) -0.2018(8) 0.3279(6) 0.184(6) Uani 1 1 d G
H21 H -0.1269 -0.1561 0.3341 0.220 Uiso 1 1 calc R
C15 C 0.182(3) -0.0935(6) 0.5221(6) 0.169(5) Uani 1 1 d .
H15A H 0.1175 -0.0270 0.5133 0.203 Uiso 1 1 calc R
H15B H 0.3514 -0.0736 0.5623 0.203 Uiso 1 1 calc R
C4 C -0.2270(11) 0.3608(6) 1.1004(5) 0.0933(17) Uani 1 1 d .
H4A H -0.1494 0.4225 1.1639 0.140 Uiso 1 1 calc R
H4B H -0.3441 0.3169 1.1225 0.140 Uiso 1 1 calc R
H4C H -0.3175 0.3894 1.0509 0.140 Uiso 1 1 calc R
C35 C 0.3443(12) 0.2224(5) 0.3061(5) 0.0905(15) Uiso 1 1 d .
H35A H 0.2175 0.2767 0.3174 0.136 Uiso 1 1 calc R
H35B H 0.4112 0.2103 0.2378 0.136 Uiso 1 1 calc R
H35C H 0.4804 0.2498 0.3649 0.136 Uiso 1 1 calc R

loop_
_atom_site_aniso_label
_atom_site_aniso_U_11
_atom_site_aniso_U_22
_atom_site_aniso_U_33
_atom_site_aniso_U_23
_atom_site_aniso_U_13
_atom_site_aniso_U_12
C7 0.0552(19) 0.0531(19) 0.0478(19) 0.0175(16) 0.0071(15) -0.0031(15)
C8 0.099(3) 0.061(2) 0.077(3) 0.027(2) 0.039(3) 0.019(2)
C9 0.137(5) 0.054(3) 0.094(4) 0.033(3) 0.044(4) 0.013(3)
C10 0.111(4) 0.067(3) 0.075(3) 0.034(2) 0.032(3) -0.004(3)
C11 0.085(3) 0.072(3) 0.065(3) 0.027(2) 0.031(2) 0.005(2)
C12 0.062(2) 0.0530(19) 0.053(2) 0.0208(17) 0.0091(17) 0.0011(16)
C6 0.0483(19) 0.059(2) 0.059(2) 0.0235(18) 0.0099(16) 0.0000(16)
C13 0.072(3) 0.080(3) 0.063(3) 0.023(2) 0.024(2) -0.006(2)
C14 0.097(4) 0.071(3) 0.074(3) 0.023(2) 0.046(3) 0.014(3)
C25 0.069(2) 0.0469(19) 0.067(2) 0.0228(18) 0.0213(19) 0.0099(17)
C26 0.137(5) 0.078(3) 0.076(3) 0.045(3) 0.016(3) 0.024(3)
C27 0.305(14) 0.121(6) 0.120(6) 0.091(5) 0.096(8) 0.086(8)
C28 0.309(16) 0.109(6) 0.299(16) 0.139(9) 0.236(14) 0.096(8)
C29 0.162(8) 0.069(4) 0.333(17) 0.084(7) 0.150(10) 0.017(4)
C30 0.078(3) 0.054(3) 0.163(6) 0.029(3) 0.032(4) 0.001(2)
C24 0.057(2) 0.053(2) 0.051(2) 0.0170(16) 0.0109(16) 0.0067(16)
C33 0.058(2) 0.104(4) 0.059(2) 0.015(2) 0.0173(19) 0.005(2)
C34 0.066(3) 0.132(5) 0.039(2) 0.022(2) 0.0093(18) -0.007(3)
C32 0.053(2) 0.088(3) 0.0395(18) 0.0194(19) 0.0115(15) -0.0103(19)
O8 0.0434(13) 0.0778(18) 0.0394(12) 0.0170(12) 0.0059(10) -0.0047(12)
O7 0.0414(13) 0.0852(19) 0.0487(14) 0.0201(13) 0.0028(10) -0.0023(12)
C31 0.0473(19) 0.0494(18) 0.0447(18) 0.0207(15) 0.0040(14) -0.0015(14)
N2 0.0425(14) 0.0551(16) 0.0370(14) 0.0136(12) 0.0032(11) -0.0028(12)
C23 0.0468(18) 0.0496(18) 0.0382(16) 0.0170(14) 0.0054(13) 0.0011(14)
C22 0.0540(19) 0.0501(18) 0.0414(17) 0.0186(15) 0.0027(14) -0.0023(15)
O6 0.087(2) 0.0674(18) 0.0498(15) 0.0236(13) -0.0081(14) -0.0299(16)
N1 0.0541(17) 0.0526(16) 0.0411(14) 0.0214(13) -0.0005(12) -0.0067(13)
C1 0.062(2) 0.067(2) 0.0449(19) 0.0225(18) -0.0041(16) -0.0112(18)
O2 0.0722(18) 0.081(2) 0.0440(15) 0.0138(14) -0.0013(13) -0.0168(15)
C3 0.0458(19) 0.063(2) 0.0459(18) 0.0275(16) 0.0049(14) -0.0006(15)
C2 0.062(2) 0.077(3) 0.0439(19) 0.0285(19) 0.0053(17) 0.0060(19)
C5 0.048(2) 0.062(2) 0.055(2) 0.0301(17) 0.0079(15) 0.0010(16)
O3 0.0494(16) 0.0655(18) 0.127(3) 0.0412(19) -0.0037(17) -0.0012(13)
N3 0.0439(16) 0.0626(18) 0.0633(19) 0.0339(16) 0.0024(14) -0.0023(14)
O1 0.089(2) 0.096(2) 0.0580(18) 0.0305(17) -0.0105(15) -0.0445(19)
O5 0.178(5) 0.097(3) 0.068(2) 0.025(2) 0.048(3) -0.028(3)
O4 0.078(3) 0.198(6) 0.138(4) 0.084(4) 0.040(3) -0.018(3)
C16 0.110(4) 0.078(3) 0.065(3) 0.039(2) 0.031(3) -0.003(3)
C17 0.156(8) 0.156(8) 0.205(10) 0.123(8) 0.091(7) 0.023(6)
C18 0.42(2) 0.116(8) 0.38(2) 0.117(11) 0.33(2) 0.075(12)
C19 0.54(4) 0.220(15) 0.173(13) -0.051(11) 0.23(2) -0.22(2)
C20 0.38(3) 0.45(3) 0.079(7) 0.005(10) 0.048(10) -0.30(3)
C21 0.130(7) 0.326(17) 0.139(8) 0.145(11) 0.006(6) -0.056(9)
C15 0.319(14) 0.096(5) 0.099(5) 0.029(4) 0.105(7) -0.050(7)
C4 0.079(3) 0.111(4) 0.068(3) 0.006(3) 0.018(3) 0.010(3)

loop_
_atom_type_symbol
_atom_type_description
_atom_type_scat_dispersion_real
_atom_type_scat_dispersion_imag
_atom_type_scat_source
C C 0.0033 0.0016 'International Tables Vol C Tables 4.2.6.8 and 6.1.1.4'
H H 0.0000 0.0000 'International Tables Vol C Tables 4.2.6.8 and 6.1.1.4'
N N 0.0061 0.0033 'International Tables Vol C Tables 4.2.6.8 and 6.1.1.4'
O O 0.0106 0.0060 'International Tables Vol C Tables 4.2.6.8 and 6.1.1.4'

loop_
_geom_angle_atom_site_label_1
_geom_angle_atom_site_label_2
_geom_angle_atom_site_label_3
_geom_angle
C12 C7 C8 118.1(4)
C12 C7 C6 123.4(3)
C8 C7 C6 118.5(4)
C9 C8 C7 120.7(4)
C10 C9 C8 120.8(5)
C9 C10 C11 118.9(5)
C10 C11 C12 120.7(4)
C7 C12 C11 120.8(4)
N3 C6 C7 112.5(3)
N3 C6 C13 109.4(4)
C7 C6 C13 112.0(3)
C14 C13 C6 111.2(4)
O4 C14 O5 124.1(5)
O4 C14 C13 126.1(5)
O5 C14 C13 109.7(5)
C26 C25 C30 120.0
C26 C25 C24 119.2(3)
C30 C25 C24 120.8(3)
C25 C26 C27 120.0
C28 C27 C26 120.0
C29 C28 C27 120.0
C28 C29 C30 120.0
C29 C30 C25 120.0
C25 C24 C23 112.3(3)
O8 C32 C35 110.8(4)
O8 C32 C34 102.8(3)
C35 C32 C34 110.3(4)
O8 C32 C33 110.0(3)
C35 C32 C33 112.9(4)
C34 C32 C33 109.6(4)
C31 O8 C32 120.7(3)
O7 C31 O8 125.2(3)
O7 C31 N2 124.7(3)
O8 C31 N2 110.1(3)
C31 N2 C23 121.3(3)
N2 C23 C22 109.5(3)
N2 C23 C24 110.7(3)
C22 C23 C24 109.0(3)
O6 C22 N1 118.3(3)
O6 C22 C23 124.2(3)
N1 C22 C23 117.3(3)
C1 N1 C22 128.7(3)
C1 N1 C3 111.4(3)
C22 N1 C3 119.8(3)
O1 C1 O2 122.5(4)
O1 C1 N1 128.6(4)
O2 C1 N1 108.9(3)
C1 O2 C2 111.4(3)
N1 C3 C5 109.8(3)
N1 C3 C2 101.1(3)
C5 C3 C2 110.6(3)
O2 C2 C4 108.8(4)
O2 C2 C3 105.0(3)
C4 C2 C3 115.7(4)
O3 C5 N3 124.9(4)
O3 C5 C3 118.8(3)
N3 C5 C3 116.2(3)
C5 N3 C6 123.2(3)
C14 O5 C15 116.8(7)
C17 C16 C21 120.0
C17 C16 C15 116.4(7)
C21 C16 C15 123.5(7)
C16 C17 C18 120.0
C19 C18 C17 120.0
C20 C19 C18 120.0
C19 C20 C21 120.0
C20 C21 C16 120.0
C16 C15 O5 107.8(5)

loop_
_geom_bond_atom_site_label_1
_geom_bond_atom_site_label_2
_geom_bond_distance
C7 C12 1.363(5)
C7 C8 1.388(6)
C7 C6 1.523(5)
C8 C9 1.379(7)
C9 C10 1.355(8)
C10 C11 1.373(7)
C11 C12 1.382(6)
C6 N3 1.463(5)
C6 C13 1.534(6)
C13 C14 1.510(7)
C14 O4 1.181(7)
C14 O5 1.316(7)
C25 C26 1.3900
C25 C30 1.3900
C25 C24 1.484(5)
C26 C27 1.3900
C27 C28 1.3900
C28 C29 1.3900
C29 C30 1.3900
C24 C23 1.548(5)
C33 C32 1.523(7)
C34 C32 1.519(6)
C32 O8 1.470(4)
C32 C35 1.499(7)
O8 C31 1.340(4)
O7 C31 1.214(4)
C31 N2 1.349(4)
N2 C23 1.440(4)
C23 C22 1.521(5)
C22 O6 1.195(4)
C22 N1 1.405(4)
N1 C1 1.377(5)
N1 C3 1.468(4)
C1 O1 1.195(5)
C1 O2 1.339(5)
O2 C2 1.445(5)
C3 C5 1.520(5)
C3 C2 1.530(6)
C2 C4 1.493(7)
C5 O3 1.234(5)
C5 N3 1.328(5)
O5 C15 1.460(7)
C16 C17 1.3900
C16 C21 1.3900
C16 C15 1.436(8)
C17 C18 1.3900
C18 C19 1.3900
C19 C20 1.3900
C20 C21 1.3900

loop_
_geom_torsion_atom_site_label_1
_geom_torsion_atom_site_label_2
_geom_torsion_atom_site_label_3
_geom_torsion_atom_site_label_4
_geom_torsion
C12 C7 C8 C9 1.5(7)
C6 C7 C8 C9 -179.2(5)
C7 C8 C9 C10 -0.5(9)
C8 C9 C10 C11 -0.6(10)
C9 C10 C11 C12 0.8(9)
C8 C7 C12 C11 -1.3(6)
C6 C7 C12 C11 179.4(4)
C10 C11 C12 C7 0.2(7)
C12 C7 C6 N3 -0.7(5)
C8 C7 C6 N3 180.0(4)
C12 C7 C6 C13 -124.5(4)
C8 C7 C6 C13 56.2(5)
N3 C6 C13 C14 68.3(5)
C7 C6 C13 C14 -166.2(4)
C6 C13 C14 O4 34.1(8)
C6 C13 C14 O5 -148.3(4)
C30 C25 C26 C27 0.0
C24 C25 C26 C27 -178.4(3)
C25 C26 C27 C28 0.0
C26 C27 C28 C29 0.0
C27 C28 C29 C30 0.0
C28 C29 C30 C25 0.0
C26 C25 C30 C29 0.0
C24 C25 C30 C29 178.4(3)
C26 C25 C24 C23 98.1(3)
C30 C25 C24 C23 -80.3(4)
C35 C32 O8 C31 -60.2(5)
C34 C32 O8 C31 -178.0(4)
C33 C32 O8 C31 65.3(5)
C32 O8 C31 O7 -3.5(6)
C32 O8 C31 N2 177.6(3)
O7 C31 N2 C23 12.6(5)
O8 C31 N2 C23 -168.6(3)
C31 N2 C23 C22 -132.5(3)
C31 N2 C23 C24 107.3(4)
C25 C24 C23 N2 -59.2(4)
C25 C24 C23 C22 -179.6(3)
N2 C23 C22 O6 -15.6(5)
C24 C23 C22 O6 105.5(4)
N2 C23 C22 N1 169.3(3)
C24 C23 C22 N1 -69.5(4)
O6 C22 N1 C1 172.3(4)
C23 C22 N1 C1 -12.4(5)
O6 C22 N1 C3 -3.2(5)
C23 C22 N1 C3 172.1(3)
C22 N1 C1 O1 -6.5(7)
C3 N1 C1 O1 169.3(5)
C22 N1 C1 O2 173.4(3)
C3 N1 C1 O2 -10.8(5)
O1 C1 O2 C2 -178.9(5)
N1 C1 O2 C2 1.3(5)
C1 N1 C3 C5 -102.0(4)
C22 N1 C3 C5 74.2(4)
C1 N1 C3 C2 14.8(4)
C22 N1 C3 C2 -168.9(3)
C1 O2 C2 C4 -116.3(4)
C1 O2 C2 C3 8.1(4)
N1 C3 C2 O2 -13.2(4)
C5 C3 C2 O2 103.1(4)
N1 C3 C2 C4 106.7(5)
C5 C3 C2 C4 -137.0(4)
N1 C3 C5 O3 64.9(5)
C2 C3 C5 O3 -45.8(5)
N1 C3 C5 N3 -118.0(4)
C2 C3 C5 N3 131.3(4)
O3 C5 N3 C6 -8.7(6)
C3 C5 N3 C6 174.4(3)
C7 C6 N3 C5 128.9(4)
C13 C6 N3 C5 -106.0(4)
O4 C14 O5 C15 -0.7(9)
C13 C14 O5 C15 -178.3(5)
C21 C16 C17 C18 0.0
C15 C16 C17 C18 178.0(4)
C16 C17 C18 C19 0.0
C17 C18 C19 C20 0.0
C18 C19 C20 C21 0.0
C19 C20 C21 C16 0.0
C17 C16 C21 C20 0.0
C15 C16 C21 C20 -177.8(5)
C17 C16 C15 O5 -95.7(9)
C21 C16 C15 O5 82.1(8)
C14 O5 C15 C16 128.1(8)
